data_7045902
loop_
_publ_author_name
'Gallen, Albert'
'Orgu\'e, S\'ilvia'
'Muller, Guillermo'
'Escudero-Ad\'an, Eduardo C'
'Riera, Antoni'
'Verdaguer, Xavier'
'Grabulosa, Arnald'

_publ_section_title
;
 Synthesis and coordination chemistry of enantiopure t-BuMeP(O)H.
;
_journal_issue 15
_journal_name_full 'Dalton transactions (Cambridge, England : 2003)'
_journal_page_first 5366
_journal_page_last 5379
_journal_paper_doi 10.1039/c8dt00897c
_journal_volume 47
_journal_year 2018
_chemical_absolute_configuration ad
_chemical_formula_sum 'C20 H50 Cl2 O4 P4 Pd2'
_chemical_formula_weight 762.18
_space_group_IT_number 4
_space_group_name_Hall 'P 2yb'
_space_group_name_H-M_alt 'P 1 21 1'
_symmetry_cell_setting monoclinic
_symmetry_space_group_name_Hall 'P 2yb'
_symmetry_space_group_name_H-M 'P 1 21 1'
_atom_sites_solution_hydrogens mixed
_audit_creation_method SHELXL-2014
_audit_update_record
;
2018-03-07 deposited with the CCDC.
2018-03-21 downloaded from the CCDC.
;
_cell_angle_alpha 90
_cell_angle_beta 90.4112(19)
_cell_angle_gamma 90
_cell_formula_units_Z 2
_cell_length_a 7.4353(5)
_cell_length_b 17.0371(10)
_cell_length_c 12.4919(8)
_cell_measurement_reflns_used 9975
_cell_measurement_temperature 100(2)
_cell_measurement_theta_max 30.52
_cell_measurement_theta_min 2.39
_cell_volume 1582.38(17)
_computing_cell_refinement 'CrystalClear-SM Expert 2.1 b29 (Rigaku, 2013)'
_computing_data_collection 'CrystalClear-SM Expert 2.1 b29 (Rigaku, 2013)'
_computing_data_reduction 'CrystalClear-SM Expert 2.1 b29 (Rigaku, 2013)'
_computing_molecular_graphics 'SHELXL-2014 (Sheldrick, 2014)'
_computing_publication_material 'SHELXL-2014 (Sheldrick, 2014)'
_computing_structure_refinement 'SHELXL-2014 (Sheldrick, 2014)'
_computing_structure_solution Sir2011
_diffrn_ambient_temperature 100(2)
_diffrn_detector_area_resol_mean 200
_diffrn_detector_type 'PILATUS 200K'
_diffrn_measured_fraction_theta_full 0.995
_diffrn_measured_fraction_theta_max 0.993
_diffrn_measurement_device_type '1/4chi goniometer'
_diffrn_measurement_method
;
 Fullsphere data collection, phi and omega scans
;
_diffrn_measurement_specimen_support 'magnetic support with MicroMount'
_diffrn_radiation_monochromator 'Confocal Max Flux optic'
_diffrn_radiation_type MoK\a
_diffrn_radiation_wavelength 0.7107
_diffrn_reflns_av_R_equivalents 0.0286
_diffrn_reflns_av_unetI/netI 0.0379
_diffrn_reflns_Laue_measured_fraction_full 0.995
_diffrn_reflns_Laue_measured_fraction_max 0.993
_diffrn_reflns_limit_h_max 8
_diffrn_reflns_limit_h_min -10
_diffrn_reflns_limit_k_max 18
_diffrn_reflns_limit_k_min -24
_diffrn_reflns_limit_l_max 17
_diffrn_reflns_limit_l_min -16
_diffrn_reflns_number 22738
_diffrn_reflns_point_group_measured_fraction_full 0.955
_diffrn_reflns_point_group_measured_fraction_max 0.899
_diffrn_reflns_theta_full 25.242
_diffrn_reflns_theta_max 30.575
_diffrn_reflns_theta_min 1.630
_diffrn_source 'Microfocus rotating anode X-ray tube'
_diffrn_source_current 24
_diffrn_source_power 50
_diffrn_source_size '0.2 mm x 0.2 mm fine focus'
_diffrn_source_type 'Rigaku MicroMax-007HF'
_exptl_absorpt_coefficient_mu 1.530
_exptl_absorpt_correction_T_max 0.927
_exptl_absorpt_correction_T_min 0.762
_exptl_absorpt_correction_type empirical
_exptl_absorpt_process_details
; 
 CrystalClear-SM Expert 2.1 b29 (Rigaku, 2013)
;
_exptl_crystal_colour yellow
_exptl_crystal_density_diffrn 1.600
_exptl_crystal_description plate
_exptl_crystal_F_000 776
_exptl_crystal_size_max 0.30
_exptl_crystal_size_mid 0.20
_exptl_crystal_size_min 0.05
_refine_diff_density_max 1.854
_refine_diff_density_min -1.981
_refine_diff_density_rms 0.157
_refine_ls_abs_structure_details
;
 Refined as an inversion twin.
;
_refine_ls_abs_structure_Flack 0.02(5)
_refine_ls_extinction_method none
_refine_ls_goodness_of_fit_ref 1.169
_refine_ls_hydrogen_treatment noref
_refine_ls_matrix_type full
_refine_ls_number_parameters 308
_refine_ls_number_reflns 8728
_refine_ls_number_restraints 4
_refine_ls_restrained_S_all 1.169
_refine_ls_R_factor_all 0.0470
_refine_ls_R_factor_gt 0.0457
_refine_ls_shift/su_max 0.000
_refine_ls_shift/su_mean 0.000
_refine_ls_structure_factor_coef Fsqd
_refine_ls_weighting_details 'w=1/[\s^2^(Fo^2^)+(0.0198P)^2^+8.9486P] where P=(Fo^2^+2Fc^2^)/3'
_refine_ls_weighting_scheme calc
_refine_ls_wR_factor_gt 0.1060
_refine_ls_wR_factor_ref 0.1066
_reflns_Friedel_coverage 0.756
_reflns_Friedel_fraction_full 0.912
_reflns_Friedel_fraction_max 0.798
_reflns_number_gt 8483
_reflns_number_total 8728
_reflns_threshold_expression 'I > 2\s(I)'
_cod_data_source_file c8dt00897c2.cif
_cod_data_source_block 16-OH
_cod_depositor_comments
;
The following automatic conversions were performed:

'_symmetry_cell_setting' value 'Monoclinic' changed to 'monoclinic'
according to
/home/data/users/saulius/crontab/automatic-downloads/rss-feeds/RSC/lib/dictionaries/cif_core.dic
dictionary named 'cif_core.dic' version 2.4.2 from 2011-04-26.

Automatic conversion script
Id: cif_fix_values 4973 2017-02-22 13:04:09Z antanas 

 Adding full bibliography for 7045898--7045902.cif.
;
_cod_original_sg_symbol_H-M P2(1)
_cod_database_code 7045902
_shelx_space_group_comment
;
The symmetry employed for this shelxl refinement is uniquely defined
by the following loop, which should always be used as a source of
symmetry information in preference to the above space-group names.
They are only intended as comments.
;
_shelx_estimated_absorpt_t_min 0.657
_shelx_estimated_absorpt_t_max 0.927
_shelxl_version_number 2014-3

loop_
_space_group_symop_operation_xyz
'x, y, z'
'-x, y+1/2, -z'

loop_
_atom_site_label
_atom_site_type_symbol
_atom_site_fract_x
_atom_site_fract_y
_atom_site_fract_z
_atom_site_U_iso_or_equiv
_atom_site_adp_type
_atom_site_occupancy
_atom_site_site_symmetry_order
_atom_site_calc_flag
_atom_site_refinement_flags_posn
_atom_site_refinement_flags_adp
Pd1 Pd 0.79542(7) 0.24558(3) 0.33518(4) 0.01543(11) Uani 1 1 d . .
Pd2 Pd 0.80357(7) 0.09501(3) 0.16673(4) 0.01519(11) Uani 1 1 d . .
Cl1 Cl 0.8974(3) 0.11053(11) 0.35391(15) 0.0200(4) Uani 1 1 d . .
Cl2 Cl 0.9075(2) 0.23037(11) 0.15321(14) 0.0192(4) Uani 1 1 d . .
P1 P 0.6511(3) 0.24438(16) 0.49304(16) 0.0267(4) Uani 1 1 d . .
P2 P 0.7374(3) 0.37527(13) 0.31640(19) 0.0227(4) Uani 1 1 d . .
P3 P 0.6821(3) 0.09477(16) 0.00177(16) 0.0265(4) Uani 1 1 d . .
P4 P 0.7499(3) -0.03475(13) 0.18359(19) 0.0222(4) Uani 1 1 d . .
O1 O 0.6148(11) 0.3231(4) 0.5474(6) 0.0407(18) Uani 1 1 d . .
O2 O 0.6114(10) 0.4152(4) 0.3990(6) 0.0406(18) Uani 1 1 d D .
O3 O 0.6454(12) 0.0154(4) -0.0530(6) 0.0420(18) Uani 1 1 d D .
H1P H 0.627(16) -0.021(4) -0.007(5) 0.050 Uiso 1 1 d D U
O4 O 0.6276(11) -0.0745(4) 0.0985(6) 0.0419(18) Uani 1 1 d D .
H2P H 0.6046 0.3876 0.4555 0.050 Uiso 1 1 d DR U
C1 C 0.775(2) 0.1875(9) 0.5908(8) 0.060(4) Uani 1 1 d . .
H1A H 0.8987 0.2074 0.5961 0.089 Uiso 1 1 calc R U
H1B H 0.7777 0.1323 0.5686 0.089 Uiso 1 1 calc R U
H1C H 0.7170 0.1918 0.6606 0.089 Uiso 1 1 calc R U
C2 C 0.4309(14) 0.1952(6) 0.4738(10) 0.040(3) Uani 1 1 d . .
C3 C 0.325(2) 0.1998(9) 0.5757(15) 0.091(7) Uani 1 1 d . .
H3A H 0.2144 0.1688 0.5681 0.136 Uiso 1 1 calc R U
H3B H 0.2938 0.2546 0.5903 0.136 Uiso 1 1 calc R U
H3C H 0.3972 0.1790 0.6351 0.136 Uiso 1 1 calc R U
C4 C 0.4465(18) 0.1123(7) 0.4366(11) 0.054(3) Uani 1 1 d . .
H4A H 0.4935 0.0797 0.4951 0.081 Uiso 1 1 calc R U
H4B H 0.5286 0.1098 0.3757 0.081 Uiso 1 1 calc R U
H4C H 0.3277 0.0929 0.4147 0.081 Uiso 1 1 calc R U
C5 C 0.3325(14) 0.2438(10) 0.3894(16) 0.087(6) Uani 1 1 d . .
H5A H 0.3994 0.2421 0.3221 0.131 Uiso 1 1 calc R U
H5B H 0.3231 0.2983 0.4139 0.131 Uiso 1 1 calc R U
H5C H 0.2117 0.2223 0.3778 0.131 Uiso 1 1 calc R U
C6 C 0.6353(16) 0.3949(6) 0.1885(8) 0.038(2) Uani 1 1 d . .
H6A H 0.5334 0.3593 0.1773 0.057 Uiso 1 1 calc R U
H6B H 0.7240 0.3868 0.1320 0.057 Uiso 1 1 calc R U
H6C H 0.5928 0.4493 0.1865 0.057 Uiso 1 1 calc R U
C7 C 0.9499(12) 0.4314(5) 0.3226(7) 0.0267(17) Uani 1 1 d . .
C8 C 1.0888(14) 0.4012(7) 0.2412(7) 0.038(2) Uani 1 1 d . .
H8A H 1.0382 0.4050 0.1687 0.057 Uiso 1 1 calc R U
H8B H 1.1184 0.3464 0.2571 0.057 Uiso 1 1 calc R U
H8C H 1.1981 0.4332 0.2460 0.057 Uiso 1 1 calc R U
C9 C 0.9081(19) 0.5178(7) 0.2970(14) 0.061(4) Uani 1 1 d . .
H9A H 0.8236 0.5385 0.3498 0.091 Uiso 1 1 calc R U
H9B H 0.8546 0.5216 0.2252 0.091 Uiso 1 1 calc R U
H9C H 1.0196 0.5484 0.2995 0.091 Uiso 1 1 calc R U
C10 C 1.0238(18) 0.4249(8) 0.4353(8) 0.048(3) Uani 1 1 d . .
H10A H 1.1332 0.4566 0.4418 0.072 Uiso 1 1 calc R U
H10B H 1.0521 0.3699 0.4510 0.072 Uiso 1 1 calc R U
H10C H 0.9339 0.4439 0.4860 0.072 Uiso 1 1 calc R U
C11 C 0.829(2) 0.1468(9) -0.0895(9) 0.058(4) Uani 1 1 d . .
H11A H 0.9462 0.1208 -0.0912 0.088 Uiso 1 1 calc R U
H11B H 0.8435 0.2011 -0.0652 0.088 Uiso 1 1 calc R U
H11C H 0.7753 0.1465 -0.1615 0.088 Uiso 1 1 calc R U
C12 C 0.4668(15) 0.1462(6) 0.0018(9) 0.041(3) Uani 1 1 d . .
C13 C 0.3924(19) 0.1490(9) -0.1133(12) 0.069(5) Uani 1 1 d . .
H13A H 0.4118 0.0982 -0.1481 0.104 Uiso 1 1 calc R U
H13B H 0.4546 0.1902 -0.1535 0.104 Uiso 1 1 calc R U
H13C H 0.2633 0.1605 -0.1117 0.104 Uiso 1 1 calc R U
C14 C 0.4752(18) 0.2284(7) 0.0484(11) 0.059(4) Uani 1 1 d . .
H14A H 0.3530 0.2470 0.0628 0.088 Uiso 1 1 calc R U
H14B H 0.5331 0.2637 -0.0027 0.088 Uiso 1 1 calc R U
H14C H 0.5448 0.2275 0.1153 0.088 Uiso 1 1 calc R U
C15 C 0.3407(15) 0.0957(9) 0.0706(14) 0.068(4) Uani 1 1 d . .
H15A H 0.3774 0.0995 0.1460 0.102 Uiso 1 1 calc R U
H15B H 0.3475 0.0409 0.0474 0.102 Uiso 1 1 calc R U
H15C H 0.2169 0.1146 0.0624 0.102 Uiso 1 1 calc R U
C16 C 0.6451(16) -0.0551(6) 0.3090(9) 0.040(2) Uani 1 1 d . .
H16A H 0.5269 -0.0298 0.3111 0.060 Uiso 1 1 calc R U
H16B H 0.7205 -0.0348 0.3674 0.060 Uiso 1 1 calc R U
H16C H 0.6307 -0.1120 0.3173 0.060 Uiso 1 1 calc R U
C17 C 0.9653(13) -0.0884(5) 0.1815(7) 0.0260(17) Uani 1 1 d . .
C18 C 1.1054(13) -0.0522(7) 0.2560(8) 0.036(2) Uani 1 1 d . .
H18A H 1.2181 -0.0818 0.2508 0.055 Uiso 1 1 calc R U
H18B H 1.0619 -0.0541 0.3298 0.055 Uiso 1 1 calc R U
H18C H 1.1264 0.0025 0.2352 0.055 Uiso 1 1 calc R U
C19 C 0.9325(18) -0.1739(6) 0.2168(12) 0.053(3) Uani 1 1 d . .
H19A H 1.0397 -0.2054 0.2020 0.080 Uiso 1 1 calc R U
H19B H 0.8295 -0.1954 0.1772 0.080 Uiso 1 1 calc R U
H19C H 0.9075 -0.1752 0.2937 0.080 Uiso 1 1 calc R U
C20 C 1.0316(16) -0.0880(7) 0.0667(8) 0.042(3) Uani 1 1 d . .
H20A H 1.0342 -0.0339 0.0400 0.063 Uiso 1 1 calc R U
H20B H 0.9505 -0.1194 0.0219 0.063 Uiso 1 1 calc R U
H20C H 1.1530 -0.1103 0.0642 0.063 Uiso 1 1 calc R U

loop_
_atom_site_aniso_label
_atom_site_aniso_U_11
_atom_site_aniso_U_22
_atom_site_aniso_U_33
_atom_site_aniso_U_23
_atom_site_aniso_U_13
_atom_site_aniso_U_12
Pd1 0.0154(2) 0.0137(2) 0.0172(2) -0.0016(2) -0.00010(17) -0.0001(2)
Pd2 0.0166(2) 0.0130(2) 0.0160(2) -0.0007(2) -0.00034(17) -0.0012(2)
Cl1 0.0243(8) 0.0165(9) 0.0193(8) -0.0005(6) -0.0041(6) 0.0026(6)
Cl2 0.0227(8) 0.0154(9) 0.0197(8) 0.0003(6) 0.0037(6) -0.0049(6)
P1 0.0339(10) 0.0259(11) 0.0204(9) -0.0039(9) 0.0060(8) 0.0042(11)
P2 0.0244(10) 0.0147(10) 0.0290(11) -0.0012(8) 0.0014(8) 0.0002(8)
P3 0.0369(11) 0.0239(10) 0.0186(9) -0.0021(9) -0.0087(8) -0.0064(10)
P4 0.0249(10) 0.0137(9) 0.0278(10) -0.0012(8) -0.0032(8) -0.0010(8)
O1 0.054(5) 0.035(4) 0.034(4) -0.011(3) 0.021(3) 0.000(3)
O2 0.049(4) 0.022(3) 0.051(5) -0.002(3) 0.022(4) 0.006(3)
O3 0.067(5) 0.028(4) 0.031(4) -0.011(3) -0.018(4) -0.005(3)
O4 0.053(4) 0.019(3) 0.054(5) -0.004(3) -0.022(4) -0.009(3)
C1 0.095(10) 0.072(9) 0.013(4) -0.003(5) -0.015(5) 0.027(8)
C2 0.031(5) 0.035(5) 0.055(7) -0.002(5) 0.027(5) -0.003(4)
C3 0.102(13) 0.054(9) 0.116(14) -0.034(9) 0.094(12) -0.033(8)
C4 0.057(7) 0.039(7) 0.067(8) -0.015(6) 0.026(6) -0.010(5)
C5 0.020(5) 0.057(8) 0.184(19) 0.044(12) -0.001(7) -0.004(6)
C6 0.052(6) 0.022(5) 0.039(5) 0.005(4) -0.018(5) 0.009(4)
C7 0.031(4) 0.019(4) 0.030(4) 0.000(3) -0.006(3) -0.009(3)
C8 0.043(5) 0.051(6) 0.021(4) -0.001(4) 0.000(4) -0.027(5)
C9 0.059(8) 0.021(5) 0.102(12) 0.002(6) -0.019(8) -0.010(5)
C10 0.057(7) 0.064(8) 0.024(5) -0.015(5) 0.000(5) -0.013(6)
C11 0.072(9) 0.078(10) 0.025(5) 0.000(6) 0.013(5) -0.036(7)
C12 0.040(5) 0.035(5) 0.047(6) -0.006(4) -0.028(5) 0.007(4)
C13 0.062(8) 0.072(10) 0.074(10) -0.013(7) -0.052(8) 0.011(7)
C14 0.063(8) 0.034(6) 0.079(9) -0.012(6) -0.043(7) 0.012(5)
C15 0.030(5) 0.048(7) 0.126(13) 0.002(9) -0.004(6) 0.001(6)
C16 0.047(6) 0.024(5) 0.049(6) 0.008(4) 0.009(5) -0.004(4)
C17 0.034(4) 0.018(4) 0.026(4) -0.005(3) 0.005(3) 0.002(3)
C18 0.030(4) 0.049(6) 0.030(5) -0.007(4) -0.004(4) 0.018(4)
C19 0.057(7) 0.025(5) 0.079(9) 0.007(6) 0.026(7) 0.007(5)
C20 0.048(6) 0.053(7) 0.026(5) -0.008(4) 0.005(4) 0.007(5)

loop_
_atom_type_symbol
_atom_type_description
_atom_type_scat_dispersion_real
_atom_type_scat_dispersion_imag
_atom_type_scat_source
C C 0.0033 0.0016 'International Tables Vol C Tables 4.2.6.8 and 6.1.1.4'
H H 0.0000 0.0000 'International Tables Vol C Tables 4.2.6.8 and 6.1.1.4'
O O 0.0106 0.0060 'International Tables Vol C Tables 4.2.6.8 and 6.1.1.4'
P P 0.1023 0.0942 'International Tables Vol C Tables 4.2.6.8 and 6.1.1.4'
Cl Cl 0.1484 0.1585 'International Tables Vol C Tables 4.2.6.8 and 6.1.1.4'
Pd Pd -0.9988 1.0072 'International Tables Vol C Tables 4.2.6.8 and 6.1.1.4'

loop_
_geom_angle_atom_site_label_1
_geom_angle_atom_site_label_2
_geom_angle_atom_site_label_3
_geom_angle
P1 Pd1 P2 90.45(9)
P1 Pd1 Cl1 93.29(8)
P2 Pd1 Cl1 172.82(8)
P1 Pd1 Cl2 169.34(8)
P2 Pd1 Cl2 94.20(8)
Cl1 Pd1 Cl2 83.16(6)
P3 Pd2 P4 90.78(9)
P3 Pd2 Cl2 93.66(8)
P4 Pd2 Cl2 171.63(8)
P3 Pd2 Cl1 170.66(8)
P4 Pd2 Cl1 93.79(7)
Cl2 Pd2 Cl1 82.86(6)
Pd1 Cl1 Pd2 85.63(6)
Pd2 Cl2 Pd1 85.72(6)
O1 P1 C1 105.2(5)
O1 P1 C2 107.2(4)
C1 P1 C2 107.0(7)
O1 P1 Pd1 117.9(3)
C1 P1 Pd1 110.6(5)
C2 P1 Pd1 108.5(4)
O2 P2 C6 104.8(5)
O2 P2 C7 105.3(4)
C6 P2 C7 107.3(5)
O2 P2 Pd1 118.3(3)
C6 P2 Pd1 110.7(3)
C7 P2 Pd1 109.8(3)
O3 P3 C11 104.8(6)
O3 P3 C12 105.6(5)
C11 P3 C12 107.2(7)
O3 P3 Pd2 118.6(3)
C11 P3 Pd2 109.7(4)
C12 P3 Pd2 110.3(4)
O4 P4 C16 105.0(5)
O4 P4 C17 106.2(4)
C16 P4 C17 107.4(5)
O4 P4 Pd2 117.9(3)
C16 P4 Pd2 110.5(4)
C17 P4 Pd2 109.3(3)
C4 C2 C3 110.8(10)
C4 C2 C5 109.7(13)
C3 C2 C5 107.8(12)
C4 C2 P1 113.4(8)
C3 C2 P1 109.5(10)
C5 C2 P1 105.3(7)
C10 C7 C9 109.6(10)
C10 C7 C8 110.4(9)
C9 C7 C8 108.4(10)
C10 C7 P2 107.8(7)
C9 C7 P2 108.4(7)
C8 C7 P2 112.1(6)
C14 C12 C13 110.1(10)
C14 C12 C15 108.9(12)
C13 C12 C15 108.9(11)
C14 C12 P3 114.1(8)
C13 C12 P3 109.0(9)
C15 C12 P3 105.7(8)
C20 C17 C18 110.4(8)
C20 C17 C19 109.2(9)
C18 C17 C19 108.5(9)
C20 C17 P4 107.4(7)
C18 C17 P4 112.4(6)
C19 C17 P4 109.0(7)

loop_
_geom_bond_atom_site_label_1
_geom_bond_atom_site_label_2
_geom_bond_distance
Pd1 P1 2.252(2)
Pd1 P2 2.263(2)
Pd1 Cl1 2.4333(19)
Pd1 Cl2 2.4406(19)
Pd2 P3 2.244(2)
Pd2 P4 2.256(2)
Pd2 Cl2 2.4385(19)
Pd2 Cl1 2.4496(19)
P1 O1 1.528(7)
P1 C1 1.808(12)
P1 C2 1.853(11)
P2 O2 1.556(7)
P2 C6 1.795(10)
P2 C7 1.848(9)
P3 O3 1.540(7)
P3 C11 1.814(11)
P3 C12 1.825(11)
P4 O4 1.550(7)
P4 C16 1.789(11)
P4 C17 1.845(9)
C2 C4 1.491(16)
C2 C3 1.504(15)
C2 C5 1.524(19)
C7 C10 1.511(14)
C7 C9 1.538(15)
C7 C8 1.543(14)
C12 C14 1.518(15)
C12 C13 1.537(16)
C12 C15 1.540(19)
C17 C20 1.520(13)
C17 C18 1.522(13)
C17 C19 1.542(14)

loop_
_geom_torsion_atom_site_label_1
_geom_torsion_atom_site_label_2
_geom_torsion_atom_site_label_3
_geom_torsion_atom_site_label_4
_geom_torsion
O1 P1 C2 C4 -171.2(9)
C1 P1 C2 C4 -58.8(10)
Pd1 P1 C2 C4 60.5(10)
O1 P1 C2 C3 -46.8(11)
C1 P1 C2 C3 65.6(11)
Pd1 P1 C2 C3 -175.1(9)
O1 P1 C2 C5 68.8(10)
C1 P1 C2 C5 -178.8(10)
Pd1 P1 C2 C5 -59.5(10)
O2 P2 C7 C10 60.6(8)
C6 P2 C7 C10 172.0(8)
Pd1 P2 C7 C10 -67.7(8)
O2 P2 C7 C9 -58.0(9)
C6 P2 C7 C9 53.3(9)
Pd1 P2 C7 C9 173.7(8)
O2 P2 C7 C8 -177.6(7)
C6 P2 C7 C8 -66.3(8)
Pd1 P2 C7 C8 54.0(7)
O3 P3 C12 C14 -177.4(9)
C11 P3 C12 C14 -66.1(11)
Pd2 P3 C12 C14 53.3(10)
O3 P3 C12 C13 -53.9(10)
C11 P3 C12 C13 57.4(10)
Pd2 P3 C12 C13 176.8(8)
O3 P3 C12 C15 63.0(9)
C11 P3 C12 C15 174.3(9)
Pd2 P3 C12 C15 -66.3(9)
O4 P4 C17 C20 54.3(8)
C16 P4 C17 C20 166.2(7)
Pd2 P4 C17 C20 -73.8(7)
O4 P4 C17 C18 175.9(7)
C16 P4 C17 C18 -72.1(8)
Pd2 P4 C17 C18 47.8(7)
O4 P4 C17 C19 -63.8(8)
C16 P4 C17 C19 48.1(9)
Pd2 P4 C17 C19 168.0(7)
